data_7704246
loop_
_publ_author_name
'Reiter, Dominik'
'Frisch, Philipp'
'Wendel, Daniel'
'H\"ormann, Fabian M'
'Inoue, Shigeyoshi'

_publ_section_title
;
 Oxidation reactions of a versatile, two-coordinate, acyclic
 iminosiloxysilylene.
;
_journal_issue 21
_journal_name_full 'Dalton transactions (Cambridge, England : 2003)'
_journal_page_first 7060
_journal_page_last 7068
_journal_paper_doi 10.1039/d0dt01522a
_journal_volume 49
_journal_year 2020
_chemical_compound_source 'see text'
_chemical_formula_moiety 'C49 H84 N4 O3 Si3'
_chemical_formula_sum 'C49 H84 N4 O3 Si3'
_chemical_formula_weight 861.47
_space_group_IT_number 14
_space_group_name_Hall '-P 2yn'
_space_group_name_H-M_alt 'P 1 21/n 1'
_symmetry_cell_setting monoclinic
_symmetry_Int_Tables_number 14
_symmetry_space_group_name_Hall '-P 2yn'
_symmetry_space_group_name_H-M 'P 1 21/n 1'
_atom_sites_solution_hydrogens geom
_audit_update_record
;
2020-02-12 deposited with the CCDC.	2020-04-30 downloaded from the CCDC.
;
_cell_angle_alpha 90
_cell_angle_beta 93.012(2)
_cell_angle_gamma 90
_cell_formula_units_Z 4
_cell_length_a 13.5215(6)
_cell_length_b 17.5358(8)
_cell_length_c 22.5862(10)
_cell_measurement_reflns_used 9994
_cell_measurement_temperature 100
_cell_measurement_theta_max 25.3483
_cell_measurement_theta_min 2.3228
_cell_volume 5348.0(4)
_computing_cell_refinement 'SAINT (Bruker, 2017)'
_computing_data_collection 'APEX III Control Software (Bruker, 2016)'
_computing_data_reduction 'SAINT (Bruker, 2017)'
_computing_molecular_graphics 'PLATON (Spek, 2011)'
_computing_publication_material 'PLATON (Spek, 2011), enCIFer (Allen, 2014)'
_computing_structure_refinement 'SHELXL2014 (Sheldrick, 2014), SHELXLE (Huebschle, 2011)'
_computing_structure_solution 'SHELXT (Sheldrick, 2015)'
_diffrn_ambient_temperature 100
_diffrn_detector ' CMOS plate '
_diffrn_detector_area_resol_mean 16
_diffrn_measured_fraction_theta_full 0.999
_diffrn_measured_fraction_theta_max 0.999
_diffrn_measurement_device ' \k-geometry diffractometer '
_diffrn_measurement_device_type ' Bruker Photon CMOS '
_diffrn_measurement_method ' phi- and omega-rotation '
_diffrn_radiation_monochromator 'Helios optic'
_diffrn_radiation_probe x-ray
_diffrn_radiation_source 'IMS microsource'
_diffrn_radiation_type MoK\a
_diffrn_radiation_wavelength 0.71073
_diffrn_reflns_av_R_equivalents 0.0444
_diffrn_reflns_av_unetI/netI 0.0189
_diffrn_reflns_limit_h_max 16
_diffrn_reflns_limit_h_min -16
_diffrn_reflns_limit_k_max 21
_diffrn_reflns_limit_k_min -21
_diffrn_reflns_limit_l_max 27
_diffrn_reflns_limit_l_min -27
_diffrn_reflns_number 102378
_diffrn_reflns_reduction_process
;
;
_diffrn_reflns_theta_full 25.24
_diffrn_reflns_theta_max 25.35
_diffrn_reflns_theta_min 2.14
_exptl_absorpt_coefficient_mu 0.129
_exptl_absorpt_correction_T_max 0.7453
_exptl_absorpt_correction_T_min 0.6620
_exptl_absorpt_correction_type multi-scan
_exptl_absorpt_process_details 'SADABS 2016/2, Bruker, 2016'
_exptl_crystal_colour 'clear colorless'
_exptl_crystal_density_diffrn 1.070
_exptl_crystal_density_method 'Not Measured'
_exptl_crystal_description fragment
_exptl_crystal_F_000 1888
_exptl_crystal_size_max 0.373
_exptl_crystal_size_mid 0.297
_exptl_crystal_size_min 0.236
_platon_squeeze_details
;
The unit cell contains 1 disordered molecule of toluene which was
treated as a diffuse contribution to the overall scattering without specific
atom positions by SQUEEZE/PLATON.
;
_refine_diff_density_max 1.091
_refine_diff_density_min -0.396
_refine_diff_density_rms 0.046
_refine_ls_extinction_method none
_refine_ls_goodness_of_fit_ref 1.055
_refine_ls_hydrogen_treatment constr
_refine_ls_matrix_type full
_refine_ls_number_parameters 654
_refine_ls_number_reflns 9793
_refine_ls_number_restraints 102
_refine_ls_restrained_S_all 1.059
_refine_ls_R_factor_all 0.0523
_refine_ls_R_factor_gt 0.0452
_refine_ls_shift/su_max 0.001
_refine_ls_shift/su_mean 0.000
_refine_ls_structure_factor_coef Fsqd
_refine_ls_weighting_details 'W=1/[\S^2^(FO^2^)+(0.0530P)^2^+4.5428P] WHERE P=(FO^2^+2FC^2^)/3'
_refine_ls_weighting_scheme calc
_refine_ls_wR_factor_gt 0.1149
_refine_ls_wR_factor_ref 0.1208
_reflns_number_gt 8633
_reflns_number_total 9793
_reflns_threshold_expression I>2\s(I)
_cod_data_source_file d0dt01522a2.cif
_cod_data_source_block Compound_7
_cod_depositor_comments 'Adding full bibliography for 7704240--7704246.cif.'
_cod_original_sg_symbol_H-M 'P 21/n'
_cod_database_code 7704246

loop_
_space_group_symop_id
_space_group_symop_operation_xyz
1 x,y,z
2 1/2-x,1/2+y,1/2-z
3 -x,-y,-z
4 1/2+x,1/2-y,1/2+z

loop_
_atom_site_aniso_label
_atom_site_aniso_U_11
_atom_site_aniso_U_22
_atom_site_aniso_U_33
_atom_site_aniso_U_23
_atom_site_aniso_U_13
_atom_site_aniso_U_12
Si1 0.0168(2) 0.0182(2) 0.0176(2) -0.0002(2) 0.0004(2) 0.0004(2)
Si2 0.0139(3) 0.0186(5) 0.0191(4) 0.0000(3) -0.0004(2) 0.0008(3)
Si2B 0.0386(15) 0.039(2) 0.0388(16) -0.0114(14) -0.0100(12) 0.0130(13)
Si3 0.0179(2) 0.0316(3) 0.0190(2) -0.0036(2) 0.0017(2) 0.0037(2)
O1 0.0198(6) 0.0289(7) 0.0191(6) -0.0029(5) 0.0013(5) 0.0026(5)
O2 0.0250(7) 0.0197(6) 0.0296(7) 0.0001(5) 0.0006(5) -0.0025(5)
O3 0.0306(8) 0.0378(9) 0.0582(10) -0.0056(7) -0.0003(7) -0.0119(7)
N1 0.0178(7) 0.0177(7) 0.0190(7) 0.0016(6) 0.0010(6) 0.0007(6)
N2 0.0177(7) 0.0180(7) 0.0195(7) -0.0015(6) 0.0002(6) -0.0023(6)
N3 0.0205(7) 0.0228(8) 0.0180(7) -0.0018(6) 0.0036(6) -0.0028(6)
N4 0.0206(8) 0.0295(8) 0.0230(8) 0.0004(6) -0.0003(6) 0.0013(6)
C1 0.0162(8) 0.0139(8) 0.0185(8) 0.0014(6) 0.0011(6) 0.0013(6)
C2 0.0267(10) 0.0301(10) 0.0200(9) -0.0070(7) -0.0011(7) -0.0031(8)
C3 0.0295(10) 0.0343(11) 0.0171(9) -0.0066(8) 0.0015(7) -0.0035(8)
C4 0.0169(8) 0.0186(8) 0.0220(9) -0.0019(7) 0.0005(7) -0.0032(7)
C5 0.0201(9) 0.0215(9) 0.0267(9) 0.0008(7) -0.0027(7) -0.0040(7)
C6 0.0266(10) 0.0300(10) 0.0302(10) 0.0084(8) -0.0028(8) -0.0078(8)
C7 0.0220(9) 0.0384(11) 0.0305(10) 0.0025(9) 0.0031(8) -0.0107(8)
C8 0.0169(9) 0.0318(10) 0.0298(10) -0.0030(8) -0.0017(7) -0.0004(8)
C9 0.0205(9) 0.0194(9) 0.0227(9) -0.0026(7) -0.0026(7) -0.0011(7)
C10 0.0221(9) 0.0200(9) 0.0384(11) 0.0057(8) -0.0035(8) -0.0020(7)
C11 0.0305(11) 0.0259(10) 0.0462(12) 0.0023(9) -0.0002(9) 0.0047(8)
C12 0.0301(11) 0.0267(10) 0.0421(12) 0.0079(9) -0.0089(9) -0.0015(8)
C13 0.0241(9) 0.0245(10) 0.0322(10) 0.0030(8) -0.0039(8) 0.0023(8)
C14 0.0292(11) 0.0302(11) 0.0472(13) -0.0004(9) -0.0077(9) 0.0094(9)
C15 0.0391(12) 0.0399(12) 0.0307(11) 0.0039(9) -0.0096(9) 0.0083(10)
C16 0.0215(9) 0.0236(9) 0.0168(8) -0.0002(7) 0.0045(7) -0.0035(7)
C17 0.0261(10) 0.0234(9) 0.0246(9) 0.0004(7) 0.0077(7) 0.0002(7)
C18 0.0236(10) 0.0283(10) 0.0318(10) -0.0004(8) 0.0097(8) 0.0018(8)
C19 0.0257(10) 0.0311(10) 0.0300(10) -0.0025(8) 0.0093(8) -0.0074(8)
C20 0.0309(10) 0.0227(9) 0.0261(10) 0.0006(7) 0.0076(8) -0.0037(8)
C21 0.0243(9) 0.0237(9) 0.0167(8) 0.0020(7) 0.0040(7) 0.0001(7)
C22 0.0312(11) 0.0227(10) 0.0407(12) -0.0005(8) 0.0103(9) 0.0003(8)
C23 0.0680(18) 0.0266(12) 0.0743(18) -0.0012(12) 0.0401(15) 0.0045(11)
C24 0.0409(13) 0.0310(11) 0.0525(14) 0.0100(10) 0.0131(11) 0.0068(9)
C25 0.0271(10) 0.0254(10) 0.0301(10) 0.0069(8) 0.0043(8) 0.0029(8)
C26 0.0499(15) 0.0508(15) 0.0422(14) 0.0072(11) -0.0125(11) 0.0123(12)
C27 0.0388(12) 0.0223(10) 0.0447(12) 0.0098(9) 0.0107(10) 0.0060(8)
C28 0.0252(14) 0.0227(14) 0.0334(16) -0.0007(11) -0.0034(12) -0.0001(11)
C28B 0.062(7) 0.048(5) 0.046(6) -0.016(5) -0.006(5) 0.008(5)
C29 0.0164(12) 0.0276(14) 0.0299(15) -0.0071(11) 0.0027(10) 0.0031(10)
C29B 0.043(3) 0.057(4) 0.058(4) -0.009(4) -0.001(3) 0.012(3)
C30 0.029(2) 0.055(2) 0.0312(16) -0.0029(16) 0.0136(14) -0.0045(17)
C30B 0.045(8) 0.065(9) 0.066(5) -0.009(6) 0.014(5) 0.004(7)
C31 0.0211(13) 0.0332(15) 0.0487(17) -0.0091(13) 0.0005(11) 0.0083(11)
C31B 0.049(5) 0.085(7) 0.096(7) -0.001(7) -0.007(6) 0.028(6)
C32 0.0173(12) 0.0308(15) 0.0462(17) -0.0032(13) -0.0007(11) -0.0032(11)
C32B 0.050(6) 0.080(6) 0.073(8) -0.007(6) -0.006(6) -0.009(5)
C33 0.0220(12) 0.0278(13) 0.0222(12) 0.0026(10) -0.0014(9) 0.0058(10)
C33B 0.057(4) 0.047(3) 0.042(4) -0.007(3) 0.001(3) 0.008(3)
C34 0.0321(15) 0.0383(16) 0.0250(13) 0.0053(12) -0.0051(11) 0.0077(12)
C34B 0.064(5) 0.066(7) 0.065(7) -0.008(6) 0.016(5) 0.004(5)
C35 0.0358(16) 0.0342(16) 0.0230(15) -0.0053(12) -0.0024(13) 0.0069(12)
C35B 0.081(7) 0.061(6) 0.040(5) 0.000(4) 0.001(5) -0.003(6)
C36 0.0277(14) 0.0398(15) 0.0281(14) 0.0098(12) 0.0076(11) 0.0055(11)
C36B 0.076(8) 0.050(5) 0.050(6) -0.017(5) 0.011(6) -0.006(6)
C37 0.0211(10) 0.0479(13) 0.0267(10) -0.0041(9) 0.0029(8) -0.0048(9)
C38 0.0269(11) 0.0540(14) 0.0346(11) -0.0074(10) 0.0016(9) -0.0101(10)
C39 0.0352(12) 0.0415(12) 0.0379(12) 0.0046(10) 0.0040(9) -0.0097(10)
C40 0.0258(11) 0.0665(16) 0.0341(12) -0.0085(11) 0.0078(9) -0.0053(10)
C41 0.0259(10) 0.0324(10) 0.0236(9) -0.0068(8) 0.0017(7) 0.0029(8)
C42 0.0298(11) 0.0453(12) 0.0215(9) -0.0060(9) -0.0019(8) -0.0015(9)
C43 0.0300(10) 0.0346(11) 0.0285(10) -0.0068(8) 0.0001(8) -0.0031(8)
C44 0.0397(12) 0.0453(13) 0.0383(12) -0.0160(10) 0.0059(10) 0.0077(10)
C45 0.0274(10) 0.0389(11) 0.0267(10) -0.0014(9) -0.0011(8) 0.0128(9)
C46 0.0346(11) 0.0470(13) 0.0219(10) 0.0011(9) -0.0038(8) 0.0114(9)
C47 0.0451(13) 0.0352(12) 0.0351(11) 0.0047(9) -0.0019(10) 0.0159(10)
C48 0.0331(12) 0.0603(15) 0.0407(13) -0.0031(11) -0.0031(10) 0.0227(11)
C49 0.0238(10) 0.0309(10) 0.0305(10) -0.0044(8) 0.0032(8) -0.0023(8)

loop_
_atom_site_label
_atom_site_type_symbol
_atom_site_thermal_displace_type
_atom_site_fract_x
_atom_site_fract_y
_atom_site_fract_z
_atom_site_occupancy
_atom_site_U_iso_or_equiv
_atom_site_calc_flag
_atom_site_refinement_flags
_atom_site_disorder_assembly
_atom_site_disorder_group
Si1 Si Uani 0.57779(3) 0.69666(3) 0.33842(2) 1.000 0.0176(1) d . . .
Si2 Si Uani 0.78085(4) 0.62131(5) 0.40871(3) 0.780(3) 0.0172(2) d DP A 1
Si2B Si Uani 0.7857(2) 0.6643(2) 0.42453(15) 0.220(3) 0.0392(10) d DUP A 2
Si3 Si Uani 0.41130(4) 0.76659(3) 0.41630(2) 1.000 0.0228(1) d . . .
O1 O Uani 0.50157(9) 0.71586(7) 0.38894(5) 1.000 0.0226(4) d . . .
O2 O Uani 0.62991(9) 0.78040(7) 0.31864(6) 1.000 0.0248(4) d . . .
O3 O Uani 0.78871(11) 0.80034(9) 0.35564(8) 1.000 0.0423(5) d . . .
N1 N Uani 0.53107(10) 0.63928(8) 0.28814(6) 1.000 0.0182(4) d . . .
N2 N Uani 0.43365(10) 0.57047(8) 0.21526(6) 1.000 0.0184(4) d . . .
N3 N Uani 0.56567(11) 0.62657(8) 0.18434(6) 1.000 0.0203(4) d . . .
N4 N Uani 0.69963(11) 0.68611(9) 0.36916(7) 1.000 0.0244(5) d . . .
C1 C Uani 0.51298(12) 0.61572(9) 0.23474(7) 1.000 0.0162(5) d . . .
C2 C Uani 0.44019(14) 0.55370(11) 0.15524(8) 1.000 0.0257(6) d . . .
C3 C Uani 0.51982(14) 0.58826(11) 0.13635(8) 1.000 0.0270(6) d . . .
C4 C Uani 0.35330(12) 0.54407(10) 0.24897(8) 1.000 0.0192(5) d . . .
C5 C Uani 0.37202(13) 0.48470(10) 0.28991(8) 1.000 0.0229(5) d . . .
C6 C Uani 0.29223(14) 0.45672(12) 0.31949(9) 1.000 0.0291(6) d . . .
C7 C Uani 0.19813(14) 0.48586(12) 0.30867(9) 1.000 0.0302(6) d . . .
C8 C Uani 0.18097(13) 0.54364(11) 0.26763(9) 1.000 0.0263(6) d . . .
C9 C Uani 0.25817(13) 0.57414(10) 0.23676(8) 1.000 0.0210(5) d . . .
C10 C Uani 0.47429(14) 0.44863(11) 0.29791(9) 1.000 0.0270(6) d . . .
C11 C Uani 0.48850(16) 0.38919(12) 0.24920(10) 1.000 0.0343(6) d . . .
C12 C Uani 0.49465(15) 0.41330(12) 0.35909(10) 1.000 0.0334(6) d . . .
C13 C Uani 0.23641(14) 0.63549(11) 0.19010(9) 1.000 0.0271(6) d . . .
C14 C Uani 0.15959(16) 0.69387(12) 0.20865(10) 1.000 0.0359(7) d . . .
C15 C Uani 0.19911(17) 0.60046(13) 0.13091(9) 1.000 0.0370(7) d . . .
C16 C Uani 0.65995(13) 0.66398(10) 0.18084(7) 1.000 0.0205(5) d . . .
C17 C Uani 0.74392(14) 0.61870(11) 0.17388(8) 1.000 0.0245(5) d . . .
C18 C Uani 0.83370(14) 0.65661(11) 0.16890(9) 1.000 0.0276(6) d . . .
C19 C Uani 0.83901(15) 0.73502(11) 0.17082(9) 1.000 0.0287(6) d . . .
C20 C Uani 0.75454(14) 0.77849(11) 0.17558(8) 1.000 0.0264(6) d . . .
C21 C Uani 0.66253(13) 0.74389(10) 0.17964(8) 1.000 0.0215(5) d . . .
C22 C Uani 0.73692(15) 0.53184(11) 0.17096(10) 1.000 0.0312(6) d . . .
C23 C Uani 0.8235(2) 0.49415(13) 0.14277(13) 1.000 0.0550(9) d . . .
C24 C Uani 0.72420(18) 0.49722(13) 0.23160(11) 1.000 0.0411(7) d . . .
C25 C Uani 0.56699(14) 0.78962(11) 0.17759(9) 1.000 0.0274(6) d . . .
C26 C Uani 0.5194(2) 0.78917(15) 0.11460(11) 1.000 0.0482(8) d . . .
C27 C Uani 0.58022(16) 0.87167(11) 0.19935(10) 1.000 0.0350(7) d . . .
C28 C Uani 0.7324(2) 0.52400(16) 0.38829(14) 0.780(3) 0.0273(8) d DP A 1
C28B C Uani 0.7901(12) 0.7345(7) 0.4874(5) 0.220(3) 0.052(3) d DUP A 2
C29 C Uani 0.91395(18) 0.63139(15) 0.38494(12) 0.780(3) 0.0246(8) d DP A 1
C29B C Uani 0.9170(6) 0.6595(7) 0.3945(5) 0.220(3) 0.053(2) d DUP A 2
C30 C Uani 0.9131(3) 0.6446(3) 0.31755(14) 0.780(3) 0.0380(11) d DP A 1
C30B C Uani 0.9095(15) 0.6386(14) 0.3287(6) 0.220(3) 0.058(4) d DUP A 2
C31 C Uani 0.97052(19) 0.55666(17) 0.39988(14) 0.780(3) 0.0344(9) d DP A 1
C31B C Uani 0.9813(9) 0.5990(9) 0.4283(7) 0.220(3) 0.077(4) d DUP A 2
C32 C Uani 0.97118(19) 0.69709(18) 0.41597(14) 0.780(3) 0.0315(9) d DP A 1
C32B C Uani 0.9700(10) 0.7368(8) 0.4010(7) 0.220(3) 0.068(4) d DUP A 2
C33 C Uani 0.76485(17) 0.63338(14) 0.49121(10) 0.780(3) 0.0241(7) d DP A 1
C33B C Uani 0.7406(7) 0.5705(4) 0.4533(4) 0.220(3) 0.049(2) d DUP A 2
C34 C Uani 0.8355(2) 0.58112(17) 0.52844(12) 0.780(3) 0.0320(8) d DP A 1
C34B C Uani 0.6285(7) 0.5765(8) 0.4647(6) 0.220(3) 0.065(4) d DUP A 2
C35 C Uani 0.7795(2) 0.71578(17) 0.51202(13) 0.780(3) 0.0311(9) d DP A 1
C35B C Uani 0.7993(10) 0.5471(8) 0.5104(5) 0.220(3) 0.061(3) d DUP A 2
C36 C Uani 0.65788(19) 0.60971(16) 0.50242(12) 0.780(3) 0.0317(8) d DP A 1
C36B C Uani 0.7527(13) 0.5076(7) 0.4066(6) 0.220(3) 0.058(4) d DUP A 2
C37 C Uani 0.31987(14) 0.69104(13) 0.44225(9) 1.000 0.0318(6) d . . .
C38 C Uani 0.26407(16) 0.65411(14) 0.38864(10) 1.000 0.0385(7) d . . .
C39 C Uani 0.37633(17) 0.62520(13) 0.47422(10) 1.000 0.0381(7) d . . .
C40 C Uani 0.24328(16) 0.72266(16) 0.48389(10) 1.000 0.0419(8) d . . .
C41 C Uani 0.46852(14) 0.82656(12) 0.48105(8) 1.000 0.0273(6) d . . .
C42 C Uani 0.49258(15) 0.77760(13) 0.53638(9) 1.000 0.0323(6) d . . .
C43 C Uani 0.56663(15) 0.86274(12) 0.46354(9) 1.000 0.0311(6) d . . .
C44 C Uani 0.39920(17) 0.89047(14) 0.50001(10) 1.000 0.0410(7) d . . .
C45 C Uani 0.35801(15) 0.83013(12) 0.35293(9) 1.000 0.0311(6) d . . .
C46 C Uani 0.35435(16) 0.78587(13) 0.29389(9) 1.000 0.0347(7) d . . .
C47 C Uani 0.42430(17) 0.90008(13) 0.34277(10) 1.000 0.0386(7) d . . .
C48 C Uani 0.25253(17) 0.85924(15) 0.36366(11) 1.000 0.0449(8) d . . .
C49 C Uani 0.71767(14) 0.76003(11) 0.34911(9) 1.000 0.0283(6) d . . .
H2 H Uiso 0.39538 0.52287 0.13195 1.000 0.0310 c RU . .
H3 H Uiso 0.54172 0.58711 0.09708 1.000 0.0320 c RU . .
H6 H Uiso 0.30253 0.41687 0.34764 1.000 0.0350 c RU . .
H7 H Uiso 0.14466 0.46606 0.32959 1.000 0.0360 c RU . .
H8 H Uiso 0.11568 0.56272 0.26045 1.000 0.0320 c RU . .
H10 H Uiso 0.52431 0.48987 0.29307 1.000 0.0320 c RU . .
H11A H Uiso 0.47938 0.41353 0.21024 1.000 0.0510 c RU . .
H11B H Uiso 0.43974 0.34826 0.25247 1.000 0.0510 c RU . .
H11C H Uiso 0.55544 0.36783 0.25379 1.000 0.0510 c RU . .
H12A H Uiso 0.45434 0.36724 0.36260 1.000 0.0500 c RU . .
H12B H Uiso 0.47774 0.45004 0.38965 1.000 0.0500 c RU . .
H12C H Uiso 0.56495 0.39995 0.36429 1.000 0.0500 c RU . .
H13 H Uiso 0.29950 0.66327 0.18356 1.000 0.0330 c RU . .
H14A H Uiso 0.15935 0.73764 0.18167 1.000 0.0540 c RU . .
H14B H Uiso 0.17647 0.71107 0.24921 1.000 0.0540 c RU . .
H14C H Uiso 0.09383 0.67023 0.20694 1.000 0.0540 c RU . .
H15A H Uiso 0.19337 0.64042 0.10059 1.000 0.0550 c RU . .
H15B H Uiso 0.13412 0.57705 0.13541 1.000 0.0550 c RU . .
H15C H Uiso 0.24600 0.56150 0.11889 1.000 0.0550 c RU . .
H18 H Uiso 0.89228 0.62786 0.16409 1.000 0.0330 c RU . .
H19 H Uiso 0.90144 0.75949 0.16886 1.000 0.0340 c RU . .
H20 H Uiso 0.75934 0.83254 0.17609 1.000 0.0320 c RU . .
H22 H Uiso 0.67609 0.51909 0.14581 1.000 0.0380 c RU . .
H23A H Uiso 0.81155 0.43915 0.13951 1.000 0.0830 c RU . .
H23B H Uiso 0.88420 0.50329 0.16737 1.000 0.0830 c RU . .
H23C H Uiso 0.83078 0.51560 0.10317 1.000 0.0830 c RU . .
H24A H Uiso 0.70975 0.44267 0.22732 1.000 0.0620 c RU . .
H24B H Uiso 0.66931 0.52254 0.25035 1.000 0.0620 c RU . .
H24C H Uiso 0.78531 0.50406 0.25632 1.000 0.0620 c RU . .
H25 H Uiso 0.52032 0.76367 0.20397 1.000 0.0330 c RU . .
H26A H Uiso 0.56422 0.81342 0.08755 1.000 0.0720 c RU . .
H26B H Uiso 0.45676 0.81737 0.11389 1.000 0.0720 c RU . .
H26C H Uiso 0.50668 0.73643 0.10201 1.000 0.0720 c RU . .
H27A H Uiso 0.61902 0.90033 0.17142 1.000 0.0520 c RU . .
H27B H Uiso 0.61498 0.87169 0.23853 1.000 0.0520 c RU . .
H27C H Uiso 0.51512 0.89563 0.20206 1.000 0.0520 c RU . .
H28A H Uiso 0.65991 0.52448 0.38734 0.780(3) 0.0410 c RUP A 1
H28B H Uiso 0.75771 0.48683 0.41776 0.780(3) 0.0410 c RUP A 1
H28C H Uiso 0.75445 0.50986 0.34912 0.780(3) 0.0410 c RUP A 1
H28D H Uiso 0.78209 0.78631 0.47162 0.220(3) 0.0780 c RUP A 2
H28E H Uiso 0.85402 0.73040 0.50977 0.220(3) 0.0780 c RUP A 2
H28F H Uiso 0.73654 0.72344 0.51374 0.220(3) 0.0780 c RUP A 2
H30A H Uiso 0.87552 0.60371 0.29709 0.780(3) 0.0570 c RUP A 1
H30B H Uiso 0.98125 0.64456 0.30476 0.780(3) 0.0570 c RUP A 1
H30C H Uiso 0.88202 0.69381 0.30789 0.780(3) 0.0570 c RUP A 1
H30D H Uiso 0.86182 0.67238 0.30766 0.220(3) 0.0870 c RUP A 2
H30E H Uiso 0.88739 0.58557 0.32410 0.220(3) 0.0870 c RUP A 2
H30F H Uiso 0.97460 0.64434 0.31202 0.220(3) 0.0870 c RUP A 2
H31A H Uiso 0.93905 0.51436 0.37768 0.780(3) 0.0520 c RUP A 1
H31B H Uiso 0.96898 0.54646 0.44249 0.780(3) 0.0520 c RUP A 1
H31C H Uiso 1.03940 0.56177 0.38896 0.780(3) 0.0520 c RUP A 1
H31D H Uiso 0.94533 0.55050 0.42875 0.220(3) 0.1150 c RUP A 2
H31E H Uiso 0.99607 0.61619 0.46906 0.220(3) 0.1150 c RUP A 2
H31F H Uiso 1.04338 0.59192 0.40837 0.220(3) 0.1150 c RUP A 2
H32A H Uiso 1.03645 0.70195 0.39942 0.780(3) 0.0470 c RUP A 1
H32B H Uiso 0.97935 0.68648 0.45854 0.780(3) 0.0470 c RUP A 1
H32C H Uiso 0.93425 0.74476 0.40973 0.780(3) 0.0470 c RUP A 1
H32D H Uiso 0.98999 0.74553 0.44283 0.220(3) 0.1020 c RUP A 2
H32E H Uiso 0.92494 0.77755 0.38702 0.220(3) 0.1020 c RUP A 2
H32F H Uiso 1.02875 0.73674 0.37744 0.220(3) 0.1020 c RUP A 2
H34A H Uiso 0.82675 0.52825 0.51512 0.780(3) 0.0480 c RUP A 1
H34B H Uiso 0.82065 0.58494 0.57034 0.780(3) 0.0480 c RUP A 1
H34C H Uiso 0.90412 0.59695 0.52354 0.780(3) 0.0480 c RUP A 1
H34D H Uiso 0.59042 0.58166 0.42683 0.220(3) 0.0960 c RUP A 2
H34E H Uiso 0.61712 0.62119 0.48950 0.220(3) 0.0960 c RUP A 2
H34F H Uiso 0.60736 0.53039 0.48510 0.220(3) 0.0960 c RUP A 2
H35A H Uiso 0.84922 0.73006 0.50955 0.780(3) 0.0470 c RUP A 1
H35B H Uiso 0.76052 0.72040 0.55315 0.780(3) 0.0470 c RUP A 1
H35C H Uiso 0.73810 0.74970 0.48669 0.780(3) 0.0470 c RUP A 1
H35D H Uiso 0.86056 0.52148 0.50037 0.220(3) 0.0910 c RUP A 2
H35E H Uiso 0.75926 0.51233 0.53327 0.220(3) 0.0910 c RUP A 2
H35F H Uiso 0.81547 0.59266 0.53415 0.220(3) 0.0910 c RUP A 2
H36A H Uiso 0.61181 0.63883 0.47621 0.780(3) 0.0470 c RUP A 1
H36B H Uiso 0.64418 0.62012 0.54382 0.780(3) 0.0470 c RUP A 1
H36C H Uiso 0.64952 0.55511 0.49436 0.780(3) 0.0470 c RUP A 1
H36D H Uiso 0.72523 0.52530 0.36800 0.220(3) 0.0880 c RUP A 2
H36E H Uiso 0.71731 0.46164 0.41830 0.220(3) 0.0880 c RUP A 2
H36F H Uiso 0.82311 0.49578 0.40381 0.220(3) 0.0880 c RUP A 2
H38A H Uiso 0.22282 0.69254 0.36775 1.000 0.0580 c RU . .
H38B H Uiso 0.22197 0.61286 0.40226 1.000 0.0580 c RU . .
H38C H Uiso 0.31183 0.63337 0.36172 1.000 0.0580 c RU . .
H39A H Uiso 0.42362 0.60302 0.44766 1.000 0.0570 c RU . .
H39B H Uiso 0.32918 0.58597 0.48540 1.000 0.0570 c RU . .
H39C H Uiso 0.41207 0.64478 0.50992 1.000 0.0570 c RU . .
H40A H Uiso 0.20839 0.76584 0.46480 1.000 0.0630 c RU . .
H40B H Uiso 0.27712 0.73969 0.52099 1.000 0.0630 c RU . .
H40C H Uiso 0.19553 0.68261 0.49242 1.000 0.0630 c RU . .
H42A H Uiso 0.53765 0.73632 0.52641 1.000 0.0480 c RU . .
H42B H Uiso 0.43127 0.75583 0.55037 1.000 0.0480 c RU . .
H42C H Uiso 0.52416 0.80941 0.56764 1.000 0.0480 c RU . .
H43A H Uiso 0.61067 0.82284 0.44975 1.000 0.0470 c RU . .
H43B H Uiso 0.59842 0.88851 0.49803 1.000 0.0470 c RU . .
H43C H Uiso 0.55322 0.89988 0.43170 1.000 0.0470 c RU . .
H44A H Uiso 0.38465 0.92481 0.46645 1.000 0.0610 c RU . .
H44B H Uiso 0.43134 0.91919 0.53289 1.000 0.0610 c RU . .
H44C H Uiso 0.33737 0.86816 0.51278 1.000 0.0610 c RU . .
H46A H Uiso 0.31858 0.81604 0.26315 1.000 0.0520 c RU . .
H46B H Uiso 0.32017 0.73719 0.29886 1.000 0.0520 c RU . .
H46C H Uiso 0.42196 0.77626 0.28211 1.000 0.0520 c RU . .
H47A H Uiso 0.49235 0.88314 0.33752 1.000 0.0580 c RU . .
H47B H Uiso 0.42325 0.93411 0.37715 1.000 0.0580 c RU . .
H47C H Uiso 0.39940 0.92741 0.30719 1.000 0.0580 c RU . .
H48A H Uiso 0.22984 0.89259 0.33088 1.000 0.0670 c RU . .
H48B H Uiso 0.25347 0.88784 0.40096 1.000 0.0670 c RU . .
H48C H Uiso 0.20740 0.81573 0.36593 1.000 0.0670 c RU . .

loop_
_atom_type_symbol
_atom_type_description
_atom_type_scat_dispersion_real
_atom_type_scat_dispersion_imag
_atom_type_scat_source
C C 0.0033 0.0016 ' International Tables Vol C Tables 4.2.6.8 and 6.1.1.4'
H H 0.0000 0.0000 ' International Tables Vol C Tables 4.2.6.8 and 6.1.1.4'
N N 0.0061 0.0033 ' International Tables Vol C Tables 4.2.6.8 and 6.1.1.4'
O O 0.0106 0.0060 ' International Tables Vol C Tables 4.2.6.8 and 6.1.1.4'
Si Si 0.0817 0.0704 ' International Tables Vol C Tables 4.2.6.8 and 6.1.1.4'

loop_
_geom_angle_atom_site_label_1
_geom_angle_atom_site_label_2
_geom_angle_atom_site_label_3
_geom_angle
_geom_angle_site_symmetry_1
_geom_angle_site_symmetry_2
_geom_angle_site_symmetry_3
_geom_angle_publ_flag
O1 Si1 O2 107.16(7) . . . yes
O1 Si1 N1 112.67(7) . . . yes
O1 Si1 N4 111.21(7) . . . yes
O1 Si1 C49 113.28(7) . . . yes
O2 Si1 N1 120.29(7) . . . yes
O2 Si1 N4 78.60(7) . . . yes
N1 Si1 N4 122.17(8) . . . yes
N1 Si1 C49 133.87(7) . . . yes
N4 Si2 C28 104.95(11) . . . yes
N4 Si2 C29 111.32(10) . . . yes
N4 Si2 C33 108.72(9) . . . yes
C28 Si2 C29 109.66(12) . . . yes
C28 Si2 C33 106.63(13) . . . yes
C29 Si2 C33 114.99(11) . . . yes
N4 Si2B C29B 110.8(4) . . . yes
N4 Si2B C33B 103.2(3) . . . yes
C28B Si2B C29B 107.5(6) . . . yes
C28B Si2B C33B 108.1(5) . . . yes
C29B Si2B C33B 113.8(5) . . . yes
N4 Si2B C28B 113.6(5) . . . yes
C41 Si3 C45 111.58(9) . . . yes
O1 Si3 C37 103.99(8) . . . yes
O1 Si3 C41 107.55(8) . . . yes
O1 Si3 C45 106.75(8) . . . yes
C37 Si3 C41 112.50(9) . . . yes
C37 Si3 C45 113.82(9) . . . yes
Si1 O1 Si3 152.51(8) . . . yes
Si1 O2 C49 90.16(11) . . . yes
Si1 N1 C1 154.77(13) . . . yes
C1 N2 C2 109.97(14) . . . yes
C1 N2 C4 127.61(14) . . . yes
C2 N2 C4 122.41(14) . . . yes
C1 N3 C3 110.22(14) . . . yes
C1 N3 C16 127.01(14) . . . yes
C3 N3 C16 122.43(14) . . . yes
Si1 N4 Si2 143.18(10) . . . yes
Si1 N4 Si2B 154.04(14) . . . yes
Si1 N4 C49 87.16(11) . . . yes
Si2 N4 C49 129.66(13) . . . yes
Si2B N4 C49 108.73(17) . . . yes
N1 C1 N2 125.94(15) . . . yes
N1 C1 N3 130.15(15) . . . yes
N2 C1 N3 103.89(13) . . . yes
N2 C2 C3 108.09(16) . . . yes
N3 C3 C2 107.81(16) . . . yes
N2 C4 C5 118.18(15) . . . yes
N2 C4 C9 119.06(15) . . . yes
C5 C4 C9 122.58(16) . . . no
C4 C5 C6 117.42(16) . . . no
C4 C5 C10 121.09(16) . . . no
C6 C5 C10 121.33(17) . . . no
C5 C6 C7 121.08(19) . . . no
C6 C7 C8 120.64(18) . . . no
C7 C8 C9 120.85(17) . . . no
C4 C9 C8 117.43(16) . . . no
C4 C9 C13 122.86(16) . . . no
C8 C9 C13 119.67(16) . . . no
C5 C10 C11 110.13(16) . . . no
C5 C10 C12 113.30(16) . . . no
C11 C10 C12 110.48(16) . . . no
C9 C13 C14 113.05(16) . . . no
C9 C13 C15 111.29(16) . . . no
C14 C13 C15 108.03(17) . . . no
N3 C16 C17 118.24(16) . . . yes
N3 C16 C21 118.66(15) . . . yes
C17 C16 C21 122.90(17) . . . no
C16 C17 C18 116.95(17) . . . no
C16 C17 C22 121.42(17) . . . no
C18 C17 C22 121.63(17) . . . no
C17 C18 C19 121.18(18) . . . no
C18 C19 C20 120.74(18) . . . no
C19 C20 C21 120.67(18) . . . no
C16 C21 C20 117.41(16) . . . no
C16 C21 C25 120.41(16) . . . no
C20 C21 C25 121.98(16) . . . no
C17 C22 C23 113.96(17) . . . no
C17 C22 C24 111.72(17) . . . no
C23 C22 C24 109.40(19) . . . no
C21 C25 C26 109.94(17) . . . no
C21 C25 C27 113.72(16) . . . no
C26 C25 C27 109.90(18) . . . no
Si2 C29 C30 109.5(2) . . . yes
Si2 C29 C31 108.81(18) . . . yes
Si2 C29 C32 113.58(18) . . . yes
C30 C29 C31 108.8(3) . . . no
C30 C29 C32 108.4(3) . . . no
C31 C29 C32 107.7(2) . . . no
Si2B C29B C31B 111.0(8) . . . yes
Si2B C29B C32B 111.1(8) . . . yes
C30B C29B C31B 108.8(12) . . . no
C30B C29B C32B 108.1(13) . . . no
C31B C29B C32B 108.1(9) . . . no
Si2B C29B C30B 109.6(9) . . . yes
C34 C33 C36 108.1(2) . . . no
Si2 C33 C35 112.79(17) . . . yes
C35 C33 C36 108.2(2) . . . no
Si2 C33 C34 111.70(17) . . . yes
Si2 C33 C36 106.74(16) . . . yes
C34 C33 C35 109.1(2) . . . no
Si2B C33B C36B 110.0(7) . . . yes
Si2B C33B C35B 111.2(7) . . . yes
Si2B C33B C34B 109.6(7) . . . yes
C34B C33B C35B 110.2(9) . . . no
C34B C33B C36B 107.5(10) . . . no
C35B C33B C36B 108.4(9) . . . no
C39 C37 C40 108.43(18) . . . no
C38 C37 C40 108.38(16) . . . no
Si3 C37 C39 110.35(14) . . . yes
Si3 C37 C40 113.70(16) . . . yes
Si3 C37 C38 110.31(14) . . . yes
C38 C37 C39 105.31(18) . . . no
Si3 C41 C43 110.25(13) . . . yes
Si3 C41 C44 112.49(14) . . . yes
Si3 C41 C42 111.78(14) . . . yes
C42 C41 C43 106.88(16) . . . no
C42 C41 C44 106.68(16) . . . no
C43 C41 C44 108.50(17) . . . no
Si3 C45 C47 111.91(14) . . . yes
Si3 C45 C48 112.78(15) . . . yes
C46 C45 C47 105.31(17) . . . no
Si3 C45 C46 110.23(14) . . . yes
C46 C45 C48 108.30(17) . . . no
C47 C45 C48 107.98(18) . . . no
O3 C49 N4 131.35(19) . . . yes
O2 C49 O3 124.74(18) . . . yes
O2 C49 N4 103.89(15) . . . yes
Si1 C49 O2 50.67(8) . . . yes
Si1 C49 O3 174.02(16) . . . yes
Si1 C49 N4 53.33(9) . . . yes
N2 C2 H2 126.00 . . . no
C3 C2 H2 126.00 . . . no
N3 C3 H3 126.00 . . . no
C2 C3 H3 126.00 . . . no
C5 C6 H6 119.00 . . . no
C7 C6 H6 119.00 . . . no
C6 C7 H7 120.00 . . . no
C8 C7 H7 120.00 . . . no
C7 C8 H8 120.00 . . . no
C9 C8 H8 120.00 . . . no
C5 C10 H10 108.00 . . . no
C11 C10 H10 108.00 . . . no
C12 C10 H10 108.00 . . . no
C10 C11 H11A 109.00 . . . no
C10 C11 H11B 109.00 . . . no
C10 C11 H11C 109.00 . . . no
H11A C11 H11B 109.00 . . . no
H11A C11 H11C 109.00 . . . no
H11B C11 H11C 109.00 . . . no
C10 C12 H12A 109.00 . . . no
C10 C12 H12B 109.00 . . . no
C10 C12 H12C 109.00 . . . no
H12A C12 H12B 109.00 . . . no
H12A C12 H12C 109.00 . . . no
H12B C12 H12C 109.00 . . . no
C9 C13 H13 108.00 . . . no
C14 C13 H13 108.00 . . . no
C15 C13 H13 108.00 . . . no
C13 C14 H14A 109.00 . . . no
C13 C14 H14B 109.00 . . . no
C13 C14 H14C 109.00 . . . no
H14A C14 H14B 109.00 . . . no
H14A C14 H14C 109.00 . . . no
H14B C14 H14C 109.00 . . . no
C13 C15 H15A 109.00 . . . no
C13 C15 H15B 109.00 . . . no
C13 C15 H15C 109.00 . . . no
H15A C15 H15B 109.00 . . . no
H15A C15 H15C 109.00 . . . no
H15B C15 H15C 109.00 . . . no
C17 C18 H18 119.00 . . . no
C19 C18 H18 119.00 . . . no
C18 C19 H19 120.00 . . . no
C20 C19 H19 120.00 . . . no
C19 C20 H20 120.00 . . . no
C21 C20 H20 120.00 . . . no
C17 C22 H22 107.00 . . . no
C23 C22 H22 107.00 . . . no
C24 C22 H22 107.00 . . . no
C22 C23 H23A 109.00 . . . no
C22 C23 H23B 109.00 . . . no
C22 C23 H23C 109.00 . . . no
H23A C23 H23B 109.00 . . . no
H23A C23 H23C 109.00 . . . no
H23B C23 H23C 109.00 . . . no
C22 C24 H24A 109.00 . . . no
C22 C24 H24B 109.00 . . . no
C22 C24 H24C 109.00 . . . no
H24A C24 H24B 109.00 . . . no
H24A C24 H24C 109.00 . . . no
H24B C24 H24C 109.00 . . . no
C21 C25 H25 108.00 . . . no
C26 C25 H25 108.00 . . . no
C27 C25 H25 108.00 . . . no
C25 C26 H26A 109.00 . . . no
C25 C26 H26B 109.00 . . . no
C25 C26 H26C 109.00 . . . no
H26A C26 H26B 109.00 . . . no
H26A C26 H26C 109.00 . . . no
H26B C26 H26C 109.00 . . . no
C25 C27 H27A 109.00 . . . no
C25 C27 H27B 109.00 . . . no
C25 C27 H27C 109.00 . . . no
H27A C27 H27B 109.00 . . . no
H27A C27 H27C 109.00 . . . no
H27B C27 H27C 109.00 . . . no
Si2 C28 H28A 109.00 . . . no
Si2 C28 H28B 109.00 . . . no
Si2 C28 H28C 109.00 . . . no
H28A C28 H28B 110.00 . . . no
H28A C28 H28C 110.00 . . . no
H28B C28 H28C 109.00 . . . no
H28D C28B H28F 109.00 . . . no
H28E C28B H28F 109.00 . . . no
Si2B C28B H28D 110.00 . . . no
Si2B C28B H28E 109.00 . . . no
Si2B C28B H28F 110.00 . . . no
H28D C28B H28E 109.00 . . . no
H30A C30 H30B 109.00 . . . no
H30A C30 H30C 109.00 . . . no
C29 C30 H30C 110.00 . . . no
C29 C30 H30A 109.00 . . . no
C29 C30 H30B 109.00 . . . no
H30B C30 H30C 110.00 . . . no
C29B C30B H30D 110.00 . . . no
H30D C30B H30F 109.00 . . . no
H30E C30B H30F 109.00 . . . no
H30D C30B H30E 109.00 . . . no
C29B C30B H30E 110.00 . . . no
C29B C30B H30F 110.00 . . . no
C29 C31 H31C 109.00 . . . no
H31A C31 H31B 109.00 . . . no
H31A C31 H31C 109.00 . . . no
H31B C31 H31C 109.00 . . . no
C29 C31 H31A 109.00 . . . no
C29 C31 H31B 109.00 . . . no
C29B C31B H31D 110.00 . . . no
C29B C31B H31E 110.00 . . . no
C29B C31B H31F 109.00 . . . no
H31D C31B H31F 109.00 . . . no
H31E C31B H31F 109.00 . . . no
H31D C31B H31E 110.00 . . . no
H32A C32 H32B 109.00 . . . no
H32A C32 H32C 109.00 . . . no
C29 C32 H32C 109.00 . . . no
C29 C32 H32A 109.00 . . . no
C29 C32 H32B 109.00 . . . no
H32B C32 H32C 109.00 . . . no
H32D C32B H32F 109.00 . . . no
H32E C32B H32F 110.00 . . . no
C29B C32B H32D 109.00 . . . no
C29B C32B H32E 109.00 . . . no
C29B C32B H32F 110.00 . . . no
H32D C32B H32E 109.00 . . . no
C33 C34 H34C 109.00 . . . no
H34A C34 H34B 109.00 . . . no
H34A C34 H34C 109.00 . . . no
H34B C34 H34C 109.00 . . . no
C33 C34 H34A 109.00 . . . no
C33 C34 H34B 109.00 . . . no
C33B C34B H34D 110.00 . . . no
H34D C34B H34F 109.00 . . . no
H34E C34B H34F 109.00 . . . no
H34D C34B H34E 110.00 . . . no
C33B C34B H34E 109.00 . . . no
C33B C34B H34F 109.00 . . . no
C33 C35 H35C 109.00 . . . no
C33 C35 H35A 109.00 . . . no
C33 C35 H35B 109.00 . . . no
H35A C35 H35C 109.00 . . . no
H35B C35 H35C 109.00 . . . no
H35A C35 H35B 109.00 . . . no
C33B C35B H35D 110.00 . . . no
C33B C35B H35E 109.00 . . . no
H35E C35B H35F 109.00 . . . no
H35D C35B H35F 109.00 . . . no
C33B C35B H35F 109.00 . . . no
H35D C35B H35E 110.00 . . . no
C33 C36 H36C 109.00 . . . no
H36B C36 H36C 109.00 . . . no
H36A C36 H36B 109.00 . . . no
H36A C36 H36C 109.00 . . . no
C33 C36 H36B 109.00 . . . no
C33 C36 H36A 109.00 . . . no
C33B C36B H36D 109.00 . . . no
C33B C36B H36E 109.00 . . . no
C33B C36B H36F 110.00 . . . no
H36E C36B H36F 109.00 . . . no
H36D C36B H36F 110.00 . . . no
H36D C36B H36E 109.00 . . . no
C37 C38 H38C 109.00 . . . no
H38A C38 H38B 109.00 . . . no
H38B C38 H38C 109.00 . . . no
C37 C38 H38A 109.00 . . . no
H38A C38 H38C 109.00 . . . no
C37 C38 H38B 109.00 . . . no
C37 C39 H39A 109.00 . . . no
H39A C39 H39B 109.00 . . . no
H39A C39 H39C 109.00 . . . no
H39B C39 H39C 109.00 . . . no
C37 C39 H39C 109.00 . . . no
C37 C39 H39B 109.00 . . . no
C37 C40 H40B 109.00 . . . no
C37 C40 H40A 109.00 . . . no
H40B C40 H40C 109.00 . . . no
H40A C40 H40C 109.00 . . . no
C37 C40 H40C 109.00 . . . no
H40A C40 H40B 109.00 . . . no
C41 C42 H42A 109.00 . . . no
C41 C42 H42B 109.00 . . . no
C41 C42 H42C 109.00 . . . no
H42A C42 H42B 109.00 . . . no
H42B C42 H42C 109.00 . . . no
H42A C42 H42C 109.00 . . . no
C41 C43 H43A 109.00 . . . no
C41 C43 H43B 109.00 . . . no
H43A C43 H43B 109.00 . . . no
H43A C43 H43C 109.00 . . . no
C41 C43 H43C 109.00 . . . no
H43B C43 H43C 109.00 . . . no
H44A C44 H44C 109.00 . . . no
H44B C44 H44C 109.00 . . . no
H44A C44 H44B 109.00 . . . no
C41 C44 H44A 109.00 . . . no
C41 C44 H44B 109.00 . . . no
C41 C44 H44C 109.00 . . . no
C45 C46 H46B 109.00 . . . no
C45 C46 H46C 109.00 . . . no
C45 C46 H46A 109.00 . . . no
H46B C46 H46C 109.00 . . . no
H46A C46 H46B 109.00 . . . no
H46A C46 H46C 109.00 . . . no
C45 C47 H47A 109.00 . . . no
C45 C47 H47B 109.00 . . . no
C45 C47 H47C 109.00 . . . no
H47A C47 H47B 109.00 . . . no
H47A C47 H47C 109.00 . . . no
H47B C47 H47C 109.00 . . . no
C45 C48 H48C 109.00 . . . no
H48B C48 H48C 109.00 . . . no
H48A C48 H48B 109.00 . . . no
H48A C48 H48C 109.00 . . . no
C45 C48 H48A 109.00 . . . no
C45 C48 H48B 109.00 . . . no

loop_
_geom_bond_atom_site_label_1
_geom_bond_atom_site_label_2
_geom_bond_distance
_geom_bond_site_symmetry_1
_geom_bond_site_symmetry_2
_geom_bond_publ_flag
Si1 O1 1.6128(13) . . yes
Si1 O2 1.6987(13) . . yes
Si1 N1 1.6204(15) . . yes
Si1 N4 1.7636(16) . . yes
Si1 C49 2.196(2) . . yes
Si2 N4 1.7867(17) . . yes
Si2 C28 1.877(3) . . yes
Si2 C29 1.913(3) . . yes
Si2 C33 1.899(2) . . yes
Si2B C33B 1.882(8) . . yes
Si2B N4 1.706(3) . . yes
Si2B C28B 1.878(12) . . yes
Si2B C29B 1.935(9) . . yes
Si3 C37 1.924(2) . . yes
Si3 C41 1.930(2) . . yes
Si3 C45 1.924(2) . . yes
Si3 O1 1.6560(13) . . yes
O2 C49 1.387(2) . . yes
O3 C49 1.196(2) . . yes
N1 C1 1.286(2) . . yes
N2 C1 1.387(2) . . yes
N2 C2 1.395(2) . . yes
N2 C4 1.436(2) . . yes
N3 C1 1.387(2) . . yes
N3 C3 1.393(2) . . yes
N3 C16 1.440(2) . . yes
N4 C49 1.399(2) . . yes
C2 C3 1.326(3) . . no
C4 C5 1.407(3) . . no
C4 C9 1.404(2) . . no
C5 C6 1.388(3) . . no
C5 C10 1.523(3) . . no
C6 C7 1.381(3) . . no
C7 C8 1.385(3) . . no
C8 C9 1.392(3) . . no
C9 C13 1.524(3) . . no
C10 C11 1.535(3) . . no
C10 C12 1.526(3) . . no
C13 C14 1.532(3) . . no
C13 C15 1.532(3) . . no
C16 C17 1.401(3) . . no
C16 C21 1.402(2) . . no
C17 C18 1.394(3) . . no
C17 C22 1.527(3) . . no
C18 C19 1.377(3) . . no
C19 C20 1.382(3) . . no
C20 C21 1.392(3) . . no
C21 C25 1.519(3) . . no
C22 C23 1.514(3) . . no
C22 C24 1.516(3) . . no
C25 C26 1.530(3) . . no
C25 C27 1.528(3) . . no
C29 C30 1.539(4) . . no
C29 C31 1.546(4) . . no
C29 C32 1.536(4) . . no
C29B C32B 1.537(18) . . no
C29B C30B 1.529(18) . . no
C29B C31B 1.547(18) . . no
C33 C35 1.529(4) . . no
C33 C34 1.541(4) . . no
C33 C36 1.539(3) . . no
C33B C36B 1.541(15) . . no
C33B C34B 1.554(14) . . no
C33B C35B 1.534(15) . . no
C37 C39 1.543(3) . . no
C37 C38 1.536(3) . . no
C37 C40 1.538(3) . . no
C41 C43 1.541(3) . . no
C41 C42 1.537(3) . . no
C41 C44 1.536(3) . . no
C45 C48 1.546(3) . . no
C45 C46 1.542(3) . . no
C45 C47 1.544(3) . . no
C2 H2 0.9500 . . no
C3 H3 0.9500 . . no
C6 H6 0.9500 . . no
C7 H7 0.9500 . . no
C8 H8 0.9500 . . no
C10 H10 1.0000 . . no
C11 H11A 0.9800 . . no
C11 H11B 0.9800 . . no
C11 H11C 0.9800 . . no
C12 H12A 0.9800 . . no
C12 H12B 0.9800 . . no
C12 H12C 0.9800 . . no
C13 H13 1.0000 . . no
C14 H14A 0.9800 . . no
C14 H14B 0.9800 . . no
C14 H14C 0.9800 . . no
C15 H15A 0.9800 . . no
C15 H15B 0.9800 . . no
C15 H15C 0.9800 . . no
C18 H18 0.9500 . . no
C19 H19 0.9500 . . no
C20 H20 0.9500 . . no
C22 H22 1.0000 . . no
C23 H23A 0.9800 . . no
C23 H23B 0.9800 . . no
C23 H23C 0.9800 . . no
C24 H24A 0.9800 . . no
C24 H24B 0.9800 . . no
C24 H24C 0.9800 . . no
C25 H25 1.0000 . . no
C26 H26A 0.9800 . . no
C26 H26B 0.9800 . . no
C26 H26C 0.9800 . . no
C27 H27A 0.9800 . . no
C27 H27B 0.9800 . . no
C27 H27C 0.9800 . . no
C28 H28A 0.9800 . . no
C28 H28B 0.9800 . . no
C28 H28C 0.9800 . . no
C28B H28E 0.9800 . . no
C28B H28F 0.9800 . . no
C28B H28D 0.9800 . . no
C30 H30C 0.9800 . . no
C30 H30B 0.9800 . . no
C30 H30A 0.9800 . . no
C30B H30E 0.9800 . . no
C30B H30F 0.9800 . . no
C30B H30D 0.9800 . . no
C31 H31C 0.9800 . . no
C31 H31B 0.9800 . . no
C31 H31A 0.9800 . . no
C31B H31E 0.9800 . . no
C31B H31D 0.9800 . . no
C31B H31F 0.9800 . . no
C32 H32C 0.9800 . . no
C32 H32B 0.9800 . . no
C32 H32A 0.9800 . . no
C32B H32F 0.9800 . . no
C32B H32E 0.9800 . . no
C32B H32D 0.9800 . . no
C34 H34C 0.9800 . . no
C34 H34B 0.9800 . . no
C34 H34A 0.9800 . . no
C34B H34F 0.9800 . . no
C34B H34E 0.9800 . . no
C34B H34D 0.9800 . . no
C35 H35A 0.9800 . . no
C35 H35B 0.9800 . . no
C35 H35C 0.9800 . . no
C35B H35D 0.9800 . . no
C35B H35F 0.9800 . . no
C35B H35E 0.9800 . . no
C36 H36C 0.9800 . . no
C36 H36B 0.9800 . . no
C36 H36A 0.9800 . . no
C36B H36F 0.9800 . . no
C36B H36D 0.9800 . . no
C36B H36E 0.9800 . . no
C38 H38C 0.9800 . . no
C38 H38B 0.9800 . . no
C38 H38A 0.9800 . . no
C39 H39A 0.9800 . . no
C39 H39C 0.9800 . . no
C39 H39B 0.9800 . . no
C40 H40A 0.9800 . . no
C40 H40C 0.9800 . . no
C40 H40B 0.9800 . . no
C42 H42B 0.9800 . . no
C42 H42A 0.9800 . . no
C42 H42C 0.9800 . . no
C43 H43A 0.9800 . . no
C43 H43B 0.9800 . . no
C43 H43C 0.9800 . . no
C44 H44B 0.9800 . . no
C44 H44C 0.9800 . . no
C44 H44A 0.9800 . . no
C46 H46B 0.9800 . . no
C46 H46A 0.9800 . . no
C46 H46C 0.9800 . . no
C47 H47B 0.9800 . . no
C47 H47A 0.9800 . . no
C47 H47C 0.9800 . . no
C48 H48C 0.9800 . . no
C48 H48A 0.9800 . . no
C48 H48B 0.9800 . . no

loop_
_geom_hbond_atom_site_label_D
_geom_hbond_atom_site_label_H
_geom_hbond_atom_site_label_A
_geom_hbond_distance_DH
_geom_hbond_distance_HA
_geom_hbond_distance_DA
_geom_hbond_angle_DHA
_geom_hbond_site_symmetry_A
_geom_hbond_publ_flag
C10 H10 N1 1.0000 2.6200 3.440(2) 139.00 . yes
C10 H10 N2 1.0000 2.5200 2.871(2) 100.00 . yes
C13 H13 N2 1.0000 2.5100 2.929(2) 105.00 . yes
C27 H27B O2 0.9800 2.4200 3.175(3) 134.00 . yes
C30 H30C O3 0.9800 2.5300 3.344(5) 141.00 . yes
C32 H32C O3 0.9800 2.4600 3.297(3) 143.00 . yes

loop_
_geom_torsion_atom_site_label_1
_geom_torsion_atom_site_label_2
_geom_torsion_atom_site_label_3
_geom_torsion_atom_site_label_4
_geom_torsion
_geom_torsion_site_symmetry_1
_geom_torsion_site_symmetry_2
_geom_torsion_site_symmetry_3
_geom_torsion_site_symmetry_4
_geom_torsion_publ_flag
O2 Si1 O1 Si3 46.5(2) . . . . no
N1 Si1 O1 Si3 -88.03(19) . . . . no
N4 Si1 O1 Si3 130.61(18) . . . . no
C49 Si1 O1 Si3 87.83(19) . . . . no
O1 Si1 O2 C49 106.02(11) . . . . no
N1 Si1 O2 C49 -123.63(11) . . . . no
N4 Si1 O2 C49 -2.88(11) . . . . no
O1 Si1 N1 C1 136.4(3) . . . . no
O2 Si1 N1 C1 8.5(3) . . . . no
N4 Si1 N1 C1 -87.1(3) . . . . no
C49 Si1 N1 C1 -38.3(3) . . . . no
O1 Si1 N4 Si2 78.46(17) . . . . no
O1 Si1 N4 C49 -101.29(12) . . . . no
O2 Si1 N4 Si2 -177.38(17) . . . . no
O2 Si1 N4 C49 2.86(11) . . . . no
N1 Si1 N4 Si2 -58.64(19) . . . . no
N1 Si1 N4 C49 121.61(12) . . . . no
C49 Si1 N4 Si2 179.8(2) . . . . no
O1 Si1 C49 O2 -88.86(11) . . . . no
O1 Si1 C49 N4 95.58(12) . . . . no
O2 Si1 C49 N4 -175.55(17) . . . . no
N1 Si1 C49 O2 85.84(13) . . . . no
N1 Si1 C49 N4 -89.72(14) . . . . no
N4 Si1 C49 O2 175.55(17) . . . . no
C28 Si2 N4 Si1 27.3(2) . . . . no
C28 Si2 N4 C49 -153.05(18) . . . . no
C29 Si2 N4 Si1 145.83(16) . . . . no
C29 Si2 N4 C49 -34.5(2) . . . . no
C33 Si2 N4 Si1 -86.51(18) . . . . no
C33 Si2 N4 C49 93.17(18) . . . . no
N4 Si2 C29 C30 -38.9(3) . . . . no
N4 Si2 C29 C31 -157.60(17) . . . . no
N4 Si2 C29 C32 82.4(2) . . . . no
C28 Si2 C29 C30 76.8(3) . . . . no
C28 Si2 C29 C31 -41.9(2) . . . . no
C28 Si2 C29 C32 -161.9(2) . . . . no
C33 Si2 C29 C30 -163.1(2) . . . . no
C33 Si2 C29 C31 78.2(2) . . . . no
C33 Si2 C29 C32 -41.8(2) . . . . no
N4 Si2 C33 C34 -177.98(16) . . . . no
N4 Si2 C33 C35 -54.64(19) . . . . no
N4 Si2 C33 C36 64.04(18) . . . . no
C28 Si2 C33 C34 69.3(2) . . . . no
C28 Si2 C33 C35 -167.31(18) . . . . no
C28 Si2 C33 C36 -48.64(19) . . . . no
C29 Si2 C33 C34 -52.4(2) . . . . no
C29 Si2 C33 C35 70.9(2) . . . . no
C29 Si2 C33 C36 -170.41(17) . . . . no
C37 Si3 O1 Si1 132.39(18) . . . . no
C41 Si3 O1 Si1 -108.11(19) . . . . no
C45 Si3 O1 Si1 11.8(2) . . . . no
O1 Si3 C37 C38 -73.18(15) . . . . no
O1 Si3 C37 C39 42.77(15) . . . . no
O1 Si3 C37 C40 164.85(14) . . . . no
C41 Si3 C37 C38 170.75(14) . . . . no
C41 Si3 C37 C39 -73.30(16) . . . . no
C41 Si3 C37 C40 48.77(17) . . . . no
C45 Si3 C37 C38 42.58(17) . . . . no
C45 Si3 C37 C39 158.52(14) . . . . no
C45 Si3 C37 C40 -79.40(16) . . . . no
O1 Si3 C41 C42 -74.46(14) . . . . no
O1 Si3 C41 C43 44.28(15) . . . . no
O1 Si3 C41 C44 165.54(13) . . . . no
C37 Si3 C41 C42 39.46(16) . . . . no
C37 Si3 C41 C43 158.20(13) . . . . no
C37 Si3 C41 C44 -80.54(16) . . . . no
C45 Si3 C41 C42 168.80(13) . . . . no
C45 Si3 C41 C43 -72.46(15) . . . . no
C45 Si3 C41 C44 48.80(17) . . . . no
O1 Si3 C45 C46 38.61(16) . . . . no
O1 Si3 C45 C47 -78.23(15) . . . . no
O1 Si3 C45 C48 159.78(15) . . . . no
C37 Si3 C45 C46 -75.52(16) . . . . no
C37 Si3 C45 C47 167.65(14) . . . . no
C37 Si3 C45 C48 45.66(18) . . . . no
C41 Si3 C45 C46 155.84(13) . . . . no
C41 Si3 C45 C47 39.00(17) . . . . no
C41 Si3 C45 C48 -82.99(17) . . . . no
Si1 O2 C49 O3 -175.2(2) . . . . no
Si1 O2 C49 N4 3.67(14) . . . . no
Si1 N1 C1 N2 -155.1(2) . . . . no
Si1 N1 C1 N3 26.5(4) . . . . no
C2 N2 C1 N1 -177.59(16) . . . . no
C2 N2 C1 N3 1.14(18) . . . . no
C4 N2 C1 N1 3.6(3) . . . . no
C4 N2 C1 N3 -177.66(15) . . . . no
C1 N2 C2 C3 -1.3(2) . . . . no
C4 N2 C2 C3 177.62(16) . . . . no
C1 N2 C4 C5 -74.8(2) . . . . no
C1 N2 C4 C9 109.9(2) . . . . no
C2 N2 C4 C5 106.5(2) . . . . no
C2 N2 C4 C9 -68.7(2) . . . . no
C3 N3 C1 N1 178.01(17) . . . . no
C3 N3 C1 N2 -0.64(18) . . . . no
C16 N3 C1 N1 4.6(3) . . . . no
C16 N3 C1 N2 -174.05(15) . . . . no
C1 N3 C3 C2 -0.1(2) . . . . no
C16 N3 C3 C2 173.66(16) . . . . no
C1 N3 C16 C17 105.13(19) . . . . no
C1 N3 C16 C21 -80.0(2) . . . . no
C3 N3 C16 C17 -67.5(2) . . . . no
C3 N3 C16 C21 107.31(19) . . . . no
Si1 N4 C49 O2 -3.54(13) . . . . no
Si1 N4 C49 O3 175.2(2) . . . . no
Si2 N4 C49 Si1 -179.81(18) . . . . no
Si2 N4 C49 O2 176.65(13) . . . . no
Si2 N4 C49 O3 -4.6(3) . . . . no
N2 C2 C3 N3 0.8(2) . . . . no
N2 C4 C5 C6 -176.17(16) . . . . no
N2 C4 C5 C10 -0.7(3) . . . . no
C9 C4 C5 C6 -1.1(3) . . . . no
C9 C4 C5 C10 174.37(17) . . . . no
N2 C4 C9 C8 175.92(16) . . . . no
N2 C4 C9 C13 -1.6(3) . . . . no
C5 C4 C9 C8 0.9(3) . . . . no
C5 C4 C9 C13 -176.64(17) . . . . no
C4 C5 C6 C7 0.5(3) . . . . no
C10 C5 C6 C7 -175.02(18) . . . . no
C4 C5 C10 C11 -81.3(2) . . . . no
C4 C5 C10 C12 154.37(17) . . . . no
C6 C5 C10 C11 94.0(2) . . . . no
C6 C5 C10 C12 -30.3(3) . . . . no
C5 C6 C7 C8 0.4(3) . . . . no
C6 C7 C8 C9 -0.6(3) . . . . no
C7 C8 C9 C4 0.0(3) . . . . no
C7 C8 C9 C13 177.59(18) . . . . no
C4 C9 C13 C14 -142.34(18) . . . . no
C4 C9 C13 C15 95.9(2) . . . . no
C8 C9 C13 C14 40.2(2) . . . . no
C8 C9 C13 C15 -81.6(2) . . . . no
N3 C16 C17 C18 178.19(16) . . . . no
N3 C16 C17 C22 -0.9(2) . . . . no
C21 C16 C17 C18 3.6(3) . . . . no
C21 C16 C17 C22 -175.52(17) . . . . no
N3 C16 C21 C20 -179.30(15) . . . . no
N3 C16 C21 C25 -4.4(2) . . . . no
C17 C16 C21 C20 -4.7(3) . . . . no
C17 C16 C21 C25 170.23(17) . . . . no
C16 C17 C18 C19 0.0(3) . . . . no
C22 C17 C18 C19 179.15(19) . . . . no
C16 C17 C22 C23 159.87(19) . . . . no
C16 C17 C22 C24 -75.5(2) . . . . no
C18 C17 C22 C23 -19.2(3) . . . . no
C18 C17 C22 C24 105.4(2) . . . . no
C17 C18 C19 C20 -2.4(3) . . . . no
C18 C19 C20 C21 1.2(3) . . . . no
C19 C20 C21 C16 2.2(3) . . . . no
C19 C20 C21 C25 -172.63(18) . . . . no
C16 C21 C25 C26 -77.9(2) . . . . no
C16 C21 C25 C27 158.37(17) . . . . no
C20 C21 C25 C26 96.8(2) . . . . no
C20 C21 C25 C27 -26.9(3) . . . . no

loop_
_platon_squeeze_void_nr
_platon_squeeze_void_average_x
_platon_squeeze_void_average_y
_platon_squeeze_void_average_z
_platon_squeeze_void_volume
_platon_squeeze_void_count_electrons
_platon_squeeze_void_content
1 0.000 0.000 0.500 199 50 ' '
2 0.500 0.500 0.000 199 50 ' '
